data_2234011
loop_
_publ_author_name
'Yang, Juan'
'Yan, Shi-Wei'
'Ye, Zhong-Li'
'Xin, Guang-Hua'
'Chang, Suo-Cheng'

_publ_section_title
;
 Bis[1-cyclopropyl-6-fluoro-4-oxo-7-(1-piperazin-4-ium-1-yl)-1,4-dihydroquinoline-3-carboxylate-\k^2^<i>O</i>^3^,<i>O</i>^4^]bis(nitrato-\k<i>O</i>)copper(II)
;
_journal_coeditor_code SU2380
_journal_issue 3
_journal_name_full 'Acta Crystallographica Section E'
_journal_page_first m341
_journal_page_last m342
_journal_paper_doi 10.1107/S1600536812007830
_journal_volume 68
_journal_year 2012
_chemical_formula_iupac '[Cu (N O3)2 (C17 H18 F N3 O3)2]'
_chemical_formula_moiety 'C34 H36 Cu F2 N8 O12'
_chemical_formula_sum 'C34 H36 Cu F2 N8 O12'
_chemical_formula_weight 850.25
_chemical_name_systematic
;
Bis[1-cyclopropyl-6-fluoro-4-oxo-7-(1-piperazin-4-ium-1-yl)-1,4-
dihydroquinoline-3-carboxylate-\k^2^<i>O</i>^3^,<i>O</i>^4^]bis(nitrato-
\k<i>O</i>)copper(II)
;
_space_group_IT_number 2
_symmetry_cell_setting triclinic
_symmetry_space_group_name_Hall '-P 1'
_symmetry_space_group_name_H-M 'P -1'
_atom_sites_solution_hydrogens geom
_atom_sites_solution_primary direct
_atom_sites_solution_secondary difmap
_audit_creation_method SHELXL-97
_cell_angle_alpha 77.62(3)
_cell_angle_beta 81.95(3)
_cell_angle_gamma 64.15(3)
_cell_formula_units_Z 1
_cell_length_a 8.8921(18)
_cell_length_b 9.863(2)
_cell_length_c 11.186(2)
_cell_measurement_reflns_used 4702
_cell_measurement_temperature 293(2)
_cell_measurement_theta_max 24.99
_cell_measurement_theta_min 1.87
_cell_volume 861.1(4)
_computing_cell_refinement 'SAINT (Bruker, 2001)'
_computing_data_collection 'SMART (Bruker, 2001)'
_computing_data_reduction 'SAINT (Bruker, 2001)'
_computing_molecular_graphics 'SHELXTL-Plus (Sheldrick, 2008)'
_computing_publication_material 'SHELXL97 (Sheldrick, 2008)'
_computing_structure_refinement 'SHELXL97 (Sheldrick, 2008)'
_computing_structure_solution 'SHELXS97 (Sheldrick, 2008)'
_diffrn_ambient_temperature 293(2)
_diffrn_measured_fraction_theta_full 0.967
_diffrn_measured_fraction_theta_max 0.967
_diffrn_measurement_device_type 'Bruker APEX CCD area-detector'
_diffrn_measurement_method 'phi and omega scans'
_diffrn_radiation_monochromator graphite
_diffrn_radiation_source 'fine-focus sealed tube'
_diffrn_radiation_type MoK\a
_diffrn_radiation_wavelength 0.71073
_diffrn_reflns_av_R_equivalents 0.0258
_diffrn_reflns_av_sigmaI/netI 0.0242
_diffrn_reflns_limit_h_max 10
_diffrn_reflns_limit_h_min -10
_diffrn_reflns_limit_k_max 11
_diffrn_reflns_limit_k_min -11
_diffrn_reflns_limit_l_max 13
_diffrn_reflns_limit_l_min -13
_diffrn_reflns_number 4702
_diffrn_reflns_theta_full 24.99
_diffrn_reflns_theta_max 24.99
_diffrn_reflns_theta_min 1.87
_exptl_absorpt_coefficient_mu 0.725
_exptl_absorpt_correction_T_max 0.7854
_exptl_absorpt_correction_T_min 0.7132
_exptl_absorpt_correction_type multi-scan
_exptl_absorpt_process_details '(SADABS; Sheldrick, 1996)'
_exptl_crystal_colour blue
_exptl_crystal_density_diffrn 1.640
_exptl_crystal_density_method 'not measured'
_exptl_crystal_description block
_exptl_crystal_F_000 439
_exptl_crystal_size_max 0.50
_exptl_crystal_size_mid 0.48
_exptl_crystal_size_min 0.35
_refine_diff_density_max 0.429
_refine_diff_density_min -0.335
_refine_ls_extinction_method none
_refine_ls_goodness_of_fit_ref 1.000
_refine_ls_hydrogen_treatment constr
_refine_ls_matrix_type full
_refine_ls_number_parameters 269
_refine_ls_number_reflns 2935
_refine_ls_number_restraints 0
_refine_ls_restrained_S_all 1.000
_refine_ls_R_factor_all 0.0415
_refine_ls_R_factor_gt 0.0391
_refine_ls_shift/su_max 0.010
_refine_ls_shift/su_mean 0.001
_refine_ls_structure_factor_coef Fsqd
_refine_ls_weighting_details 'calc w=1/[\s^2^(Fo^2^)+(0.1240P)^2^] where P=(Fo^2^+2Fc^2^)/3'
_refine_ls_weighting_scheme calc
_refine_ls_wR_factor_gt 0.1328
_refine_ls_wR_factor_ref 0.1357
_reflns_number_gt 2766
_reflns_number_total 2935
_reflns_threshold_expression I>2sigma(I)
_cod_data_source_file su2380.cif
_cod_data_source_block I
_cod_original_cell_volume 861.1(3)
_cod_database_code 2234011
_cod_database_fobs_code 2234011

loop_
_symmetry_equiv_pos_site_id
_symmetry_equiv_pos_as_xyz
1 x,y,z
2 -x,-y,-z

loop_
_atom_site_aniso_label
_atom_site_aniso_U_11
_atom_site_aniso_U_22
_atom_site_aniso_U_33
_atom_site_aniso_U_12
_atom_site_aniso_U_13
_atom_site_aniso_U_23
Cu1 0.0494(3) 0.0258(3) 0.0272(3) -0.0183(2) 0.0170(2) -0.0044(2)
F1 0.0648(8) 0.0285(7) 0.0343(7) -0.0209(6) 0.0109(6) -0.0136(5)
O1 0.0742(11) 0.0322(9) 0.0315(8) -0.0263(9) 0.0212(8) -0.0074(7)
O2 0.0513(9) 0.0299(8) 0.0326(8) -0.0148(7) 0.0116(7) -0.0113(6)
O3 0.0487(8) 0.0213(8) 0.0304(8) -0.0131(7) 0.0152(6) -0.0018(6)
O4 0.064(5) 0.163(13) 0.055(4) 0.015(7) 0.000(3) 0.005(8)
O5 0.0879(17) 0.178(3) 0.0495(13) -0.0775(19) 0.0127(12) -0.0038(16)
O6 0.0717(13) 0.0698(15) 0.0623(13) -0.0261(12) 0.0013(11) 0.0021(11)
N1 0.0326(8) 0.0233(9) 0.0226(8) -0.0148(7) 0.0013(6) -0.0028(6)
N2 0.0388(9) 0.0288(9) 0.0221(8) -0.0178(8) 0.0051(7) -0.0053(7)
N3 0.0597(12) 0.0404(11) 0.0237(9) -0.0153(10) 0.0072(8) -0.0059(8)
N4 0.0666(14) 0.0604(16) 0.0317(11) -0.0352(13) -0.0028(10) -0.0082(10)
C1 0.0362(10) 0.0317(11) 0.0246(10) -0.0165(9) 0.0020(8) -0.0059(8)
C2 0.0314(9) 0.0259(10) 0.0228(10) -0.0133(8) 0.0009(7) -0.0029(7)
C3 0.0300(9) 0.0243(10) 0.0260(10) -0.0110(8) 0.0014(8) -0.0018(8)
C4 0.0304(9) 0.0223(10) 0.0250(10) -0.0116(8) 0.0017(8) -0.0019(8)
C5 0.0417(10) 0.0237(10) 0.0302(10) -0.0177(9) 0.0027(8) -0.0008(8)
C6 0.0389(10) 0.0258(11) 0.0279(10) -0.0148(9) 0.0029(8) -0.0077(8)
C7 0.0286(9) 0.0301(11) 0.0237(10) -0.0137(9) 0.0020(7) -0.0059(8)
C8 0.0327(9) 0.0270(10) 0.0220(9) -0.0160(9) -0.0004(7) -0.0004(7)
C9 0.0268(9) 0.0224(10) 0.0228(9) -0.0119(8) -0.0009(7) -0.0028(7)
C10 0.0311(9) 0.0258(10) 0.0247(10) -0.0123(8) 0.0022(8) -0.0064(8)
C11 0.0353(10) 0.0239(11) 0.0279(10) -0.0156(9) 0.0010(8) -0.0038(8)
C12 0.0637(14) 0.0417(13) 0.0394(12) -0.0367(12) 0.0117(11) -0.0148(10)
C13 0.0439(12) 0.0423(13) 0.0343(11) -0.0290(11) 0.0060(9) -0.0033(9)
C14 0.0410(11) 0.0338(12) 0.0267(11) -0.0208(10) 0.0035(8) -0.0036(9)
C15 0.0488(12) 0.0411(13) 0.0314(11) -0.0231(11) 0.0090(10) -0.0006(9)
C16 0.0591(13) 0.0348(12) 0.0294(11) -0.0160(11) 0.0017(10) -0.0107(9)
C17 0.0457(11) 0.0331(11) 0.0279(10) -0.0177(10) 0.0016(9) -0.0101(8)
O4A 0.132(11) 0.040(7) 0.050(5) -0.006(4) 0.011(5) 0.004(3)

loop_
_atom_site_type_symbol
_atom_site_label
_atom_site_fract_x
_atom_site_fract_y
_atom_site_fract_z
_atom_site_U_iso_or_equiv
_atom_site_thermal_displace_type
_atom_site_calc_flag
_atom_site_refinement_flags
_atom_site_occupancy
_atom_site_disorder_assembly
_atom_site_disorder_group
Cu Cu1 0.00000 0.00000 0.00000 0.0353(2) Uani d S 1.000 . .
F F1 -0.35238(18) 0.05781(15) 0.56641(12) 0.0421(4) Uani d . 1.000 . .
O O1 0.0564(2) -0.19893(19) -0.03746(15) 0.0468(5) Uani d . 1.000 . .
O O2 0.13735(19) -0.44723(18) 0.00732(14) 0.0393(5) Uani d . 1.000 . .
O O3 -0.12571(19) -0.03396(17) 0.14953(13) 0.0363(5) Uani d . 1.000 . .
O O4 0.471(2) -0.314(4) 0.2079(17) 0.121(5) Uani d P 0.51(6) A 1
O O5 0.2223(3) -0.2423(4) 0.2922(2) 0.1016(12) Uani d . 1.000 A .
O O6 0.2794(3) -0.1278(3) 0.1173(2) 0.0720(8) Uani d . 1.000 A .
N N1 -0.14125(19) -0.43566(19) 0.32933(15) 0.0255(5) Uani d . 1.000 . .
N N2 -0.3720(2) -0.2050(2) 0.69774(16) 0.0292(5) Uani d . 1.000 . .
N N3 -0.4207(3) -0.2834(2) 0.95656(17) 0.0443(6) Uani d . 1.000 . .
N N4 0.3188(3) -0.2350(3) 0.20525(19) 0.0497(8) Uani d . 1.000 . .
C C1 0.0559(2) -0.3170(2) 0.03294(18) 0.0302(6) Uani d . 1.000 . .
C C2 -0.0471(2) -0.3005(2) 0.15213(18) 0.0267(6) Uani d . 1.000 . .
C C3 -0.1197(2) -0.1630(2) 0.20359(18) 0.0276(6) Uani d . 1.000 . .
C C4 -0.1884(2) -0.1755(2) 0.32806(17) 0.0264(6) Uani d . 1.000 . .
C C5 -0.2417(3) -0.0520(2) 0.39143(19) 0.0315(6) Uani d . 1.000 . .
C C6 -0.2984(3) -0.0651(2) 0.51032(19) 0.0304(6) Uani d . 1.000 . .
C C7 -0.3090(2) -0.2001(2) 0.57654(18) 0.0271(6) Uani d . 1.000 . .
C C8 -0.2596(2) -0.3220(2) 0.51328(17) 0.0267(5) Uani d . 1.000 . .
C C9 -0.1994(2) -0.3108(2) 0.39076(17) 0.0237(5) Uani d . 1.000 . .
C C10 -0.0668(2) -0.4268(2) 0.21705(17) 0.0271(6) Uani d . 1.000 . .
C C11 -0.1454(2) -0.5794(2) 0.39316(18) 0.0283(6) Uani d . 1.000 . .
C C12 -0.1739(3) -0.6783(3) 0.3222(2) 0.0432(8) Uani d . 1.000 . .
C C13 -0.3071(3) -0.5953(3) 0.4123(2) 0.0376(7) Uani d . 1.000 . .
C C14 -0.4089(3) -0.3377(3) 0.75118(19) 0.0328(7) Uani d . 1.000 . .
C C15 -0.5121(3) -0.3117(3) 0.8697(2) 0.0410(7) Uani d . 1.000 . .
C C16 -0.3878(3) -0.1462(3) 0.9029(2) 0.0420(7) Uani d . 1.000 . .
C C17 -0.2872(3) -0.1690(3) 0.78328(19) 0.0347(6) Uani d . 1.000 . .
O O4A 0.449(3) -0.3490(11) 0.1929(13) 0.089(5) Uani d P 0.49(6) A 2
H H3B -0.48200 -0.26860 1.02760 0.0530 Uiso c R 1.000 . .
H H5A -0.23800 0.03950 0.35130 0.0380 Uiso c R 1.000 . .
H H3A -0.32310 -0.36560 0.97240 0.0530 Uiso c R 1.000 . .
H H10A -0.02510 -0.51320 0.18030 0.0330 Uiso c R 1.000 . .
H H11A -0.06810 -0.63430 0.45940 0.0340 Uiso c R 1.000 . .
H H12A -0.11320 -0.78830 0.34430 0.0520 Uiso c R 1.000 . .
H H12B -0.19280 -0.64120 0.23560 0.0520 Uiso c R 1.000 . .
H H13A -0.40620 -0.50830 0.37990 0.0450 Uiso c R 1.000 . .
H H13B -0.32660 -0.65540 0.48860 0.0450 Uiso c R 1.000 . .
H H14A -0.30510 -0.42850 0.76610 0.0390 Uiso c R 1.000 . .
H H14B -0.46950 -0.35400 0.69400 0.0390 Uiso c R 1.000 . .
H H15A -0.61880 -0.22440 0.85430 0.0490 Uiso c R 1.000 . .
H H15B -0.53360 -0.40080 0.90530 0.0490 Uiso c R 1.000 . .
H H16A -0.32700 -0.12930 0.95960 0.0500 Uiso c R 1.000 . .
H H16B -0.49310 -0.05670 0.88960 0.0500 Uiso c R 1.000 . .
H H17A -0.27240 -0.07680 0.74670 0.0420 Uiso c R 1.000 . .
H H17B -0.17730 -0.25190 0.79800 0.0420 Uiso c R 1.000 . .
H H8A -0.26680 -0.41200 0.55330 0.0320 Uiso c R 1.000 . .

loop_
_atom_type_symbol
_atom_type_description
_atom_type_scat_dispersion_real
_atom_type_scat_dispersion_imag
_atom_type_scat_source
C C 0.0033 0.0016 'International Tables Vol C Tables 4.2.6.8 and 6.1.1.4'
H H 0.0000 0.0000 'International Tables Vol C Tables 4.2.6.8 and 6.1.1.4'
N N 0.0061 0.0033 'International Tables Vol C Tables 4.2.6.8 and 6.1.1.4'
O O 0.0106 0.0060 'International Tables Vol C Tables 4.2.6.8 and 6.1.1.4'
F F 0.0171 0.0103 'International Tables Vol C Tables 4.2.6.8 and 6.1.1.4'
Cu Cu 0.3201 1.2651 'International Tables Vol C Tables 4.2.6.8 and 6.1.1.4'

loop_
_geom_angle_atom_site_label_1
_geom_angle_atom_site_label_2
_geom_angle_atom_site_label_3
_geom_angle_site_symmetry_1
_geom_angle_site_symmetry_3
_geom_angle
_geom_angle_publ_flag
O1 Cu1 O3 . . 93.27(8) no
O1 Cu1 O6 . . 86.89(9) no
O1 Cu1 O1 . 2_555 180.00 no
O1 Cu1 O3 . 2_555 86.74(8) no
O1 Cu1 O6 . 2_555 93.11(9) no
O3 Cu1 O6 . . 90.88(8) no
O1 Cu1 O3 2_555 . 86.74(8) no
O3 Cu1 O3 . 2_555 180.00 no
O3 Cu1 O6 . 2_555 89.12(8) no
O1 Cu1 O6 2_555 . 93.11(9) no
O3 Cu1 O6 2_555 . 89.12(8) no
O6 Cu1 O6 . 2_555 180.00 no
O1 Cu1 O3 2_555 2_555 93.27(8) no
O1 Cu1 O6 2_555 2_555 86.89(9) no
O3 Cu1 O6 2_555 2_555 90.88(8) no
Cu1 O1 C1 . . 129.10(15) no
Cu1 O3 C3 . . 125.15(14) no
Cu1 O6 N4 . . 127.7(2) no
C9 N1 C10 . . 119.56(17) no
C9 N1 C11 . . 119.69(16) no
C10 N1 C11 . . 120.40(16) no
C7 N2 C14 . . 115.73(17) no
C7 N2 C17 . . 116.41(19) no
C14 N2 C17 . . 112.28(18) no
C15 N3 C16 . . 110.14(18) no
O4 N4 O5 . . 122.7(10) no
O4 N4 O6 . . 113.2(11) no
O5 N4 O6 . . 122.6(3) no
O4A N4 O5 . . 118.8(8) no
O4A N4 O6 . . 117.4(7) no
C15 N3 H3B . . 110.00 no
C16 N3 H3A . . 110.00 no
C15 N3 H3A . . 110.00 no
H3A N3 H3B . . 108.00 no
C16 N3 H3B . . 110.00 no
O1 C1 C2 . . 119.11(17) no
O1 C1 O2 . . 122.29(19) no
O2 C1 C2 . . 118.60(17) no
C3 C2 C10 . . 118.39(18) no
C1 C2 C3 . . 123.98(17) no
C1 C2 C10 . . 117.58(17) no
C2 C3 C4 . . 116.32(17) no
O3 C3 C2 . . 125.45(18) no
O3 C3 C4 . . 118.23(17) no
C3 C4 C9 . . 121.71(17) no
C3 C4 C5 . . 120.11(18) no
C5 C4 C9 . . 118.15(18) no
C4 C5 C6 . . 120.65(19) no
F1 C6 C5 . . 118.54(18) no
C5 C6 C7 . . 122.64(18) no
F1 C6 C7 . . 118.78(18) no
N2 C7 C8 . . 123.21(18) no
N2 C7 C6 . . 119.81(17) no
C6 C7 C8 . . 116.94(18) no
C7 C8 C9 . . 121.13(17) no
N1 C9 C4 . . 118.31(17) no
C4 C9 C8 . . 120.46(17) no
N1 C9 C8 . . 121.16(17) no
N1 C10 C2 . . 125.14(18) no
N1 C11 C13 . . 119.88(18) no
N1 C11 C12 . . 119.26(17) no
C12 C11 C13 . . 60.31(16) no
C11 C12 C13 . . 59.67(17) no
C11 C13 C12 . . 60.02(17) no
N2 C14 C15 . . 110.3(2) no
N3 C15 C14 . . 109.6(2) no
N3 C16 C17 . . 110.1(2) no
N2 C17 C16 . . 110.8(2) no
C4 C5 H5A . . 120.00 no
C6 C5 H5A . . 120.00 no
C7 C8 H8A . . 119.00 no
C9 C8 H8A . . 119.00 no
N1 C10 H10A . . 117.00 no
C2 C10 H10A . . 117.00 no
N1 C11 H11A . . 115.00 no
C12 C11 H11A . . 115.00 no
C13 C11 H11A . . 115.00 no
C11 C12 H12A . . 118.00 no
C11 C12 H12B . . 118.00 no
C13 C12 H12A . . 118.00 no
C13 C12 H12B . . 118.00 no
H12A C12 H12B . . 115.00 no
C11 C13 H13A . . 118.00 no
C11 C13 H13B . . 118.00 no
C12 C13 H13A . . 118.00 no
C12 C13 H13B . . 118.00 no
H13A C13 H13B . . 115.00 no
N2 C14 H14A . . 110.00 no
N2 C14 H14B . . 110.00 no
C15 C14 H14A . . 110.00 no
C15 C14 H14B . . 110.00 no
H14A C14 H14B . . 108.00 no
N3 C15 H15A . . 110.00 no
N3 C15 H15B . . 110.00 no
C14 C15 H15A . . 110.00 no
C14 C15 H15B . . 110.00 no
H15A C15 H15B . . 108.00 no
N3 C16 H16A . . 110.00 no
N3 C16 H16B . . 110.00 no
C17 C16 H16A . . 110.00 no
C17 C16 H16B . . 110.00 no
H16A C16 H16B . . 108.00 no
N2 C17 H17A . . 110.00 no
N2 C17 H17B . . 110.00 no
C16 C17 H17A . . 109.00 no
C16 C17 H17B . . 110.00 no
H17A C17 H17B . . 108.00 no

loop_
_geom_bond_atom_site_label_1
_geom_bond_atom_site_label_2
_geom_bond_site_symmetry_2
_geom_bond_distance
_geom_bond_publ_flag
Cu1 O1 . 1.9267(18) no
Cu1 O3 . 1.9293(16) no
Cu1 O6 . 2.637(3) no
Cu1 O1 2_555 1.9267(18) no
Cu1 O3 2_555 1.9293(16) no
Cu1 O6 2_555 2.637(3) no
F1 C6 . 1.352(2) no
O1 C1 . 1.260(3) no
O2 C1 . 1.243(2) no
O3 C3 . 1.268(2) no
O4 N4 . 1.23(3) no
O4A N4 . 1.229(17) no
O5 N4 . 1.216(4) no
O6 N4 . 1.239(3) no
N1 C9 . 1.402(3) no
N1 C11 . 1.458(3) no
N1 C10 . 1.339(3) no
N2 C7 . 1.392(3) no
N2 C14 . 1.470(3) no
N2 C17 . 1.480(3) no
N3 C15 . 1.489(4) no
N3 C16 . 1.492(3) no
N3 H3A . 0.9000 no
N3 H3B . 0.9000 no
C1 C2 . 1.505(3) no
C2 C10 . 1.370(3) no
C2 C3 . 1.433(3) no
C3 C4 . 1.443(3) no
C4 C5 . 1.408(3) no
C4 C9 . 1.406(3) no
C5 C6 . 1.355(3) no
C6 C7 . 1.413(3) no
C7 C8 . 1.399(3) no
C8 C9 . 1.399(3) no
C11 C13 . 1.495(4) no
C11 C12 . 1.500(3) no
C12 C13 . 1.504(4) no
C14 C15 . 1.505(3) no
C16 C17 . 1.503(3) no
C5 H5A . 0.9300 no
C8 H8A . 0.9300 no
C10 H10A . 0.9300 no
C11 H11A . 0.9800 no
C12 H12A . 0.9700 no
C12 H12B . 0.9700 no
C13 H13A . 0.9700 no
C13 H13B . 0.9700 no
C14 H14A . 0.9700 no
C14 H14B . 0.9700 no
C15 H15A . 0.9700 no
C15 H15B . 0.9700 no
C16 H16A . 0.9700 no
C16 H16B . 0.9700 no
C17 H17A . 0.9700 no
C17 H17B . 0.9700 no

loop_
_geom_hbond_atom_site_label_D
_geom_hbond_atom_site_label_H
_geom_hbond_atom_site_label_A
_geom_hbond_site_symmetry_A
_geom_hbond_distance_DH
_geom_hbond_distance_HA
_geom_hbond_distance_DA
_geom_hbond_angle_DHA
_geom_hbond_publ_flag
N3 H3A O2 2_546 0.90 1.86 2.749(3) 170 yes
N3 H3B O4 1_456 0.90 2.00 2.838(19) 155 yes
N3 H3B O6 1_456 0.90 2.21 2.995(3) 146 yes
C13 H13A O4 1_455 0.97 2.40 3.25(3) 147 yes
C13 H13B O5 2_546 0.97 2.58 3.382(3) 140 yes
C15 H15A O3 2_456 0.97 2.57 3.514(3) 165 yes
C17 H17A F1 . 0.97 2.18 2.857(3) 125 yes

loop_
_geom_torsion_atom_site_label_1
_geom_torsion_atom_site_label_2
_geom_torsion_atom_site_label_3
_geom_torsion_atom_site_label_4
_geom_torsion_site_symmetry_1
_geom_torsion
_geom_torsion_publ_flag
O3 Cu1 O1 C1 . -20.0(2) no
O6 Cu1 O1 C1 . 70.7(2) no
O3 Cu1 O1 C1 2_555 160.0(2) no
O6 Cu1 O1 C1 2_555 -109.3(2) no
O1 Cu1 O3 C3 . 15.06(19) no
O6 Cu1 O3 C3 . -71.87(18) no
O1 Cu1 O3 C3 2_555 -164.94(19) no
O6 Cu1 O3 C3 2_555 108.13(18) no
O1 Cu1 O6 N4 . -59.5(2) no
O3 Cu1 O6 N4 . 33.7(2) no
O1 Cu1 O6 N4 2_555 120.5(2) no
O3 Cu1 O6 N4 2_555 -146.3(2) no
Cu1 O1 C1 O2 . -159.28(17) no
Cu1 O1 C1 C2 . 20.9(3) no
Cu1 O3 C3 C2 . -13.6(3) no
Cu1 O3 C3 C4 . 165.31(14) no
Cu1 O6 N4 O4 . 149.8(15) no
Cu1 O6 N4 O5 . -44.3(4) no
C10 N1 C9 C4 . 4.7(3) no
C10 N1 C9 C8 . -172.32(19) no
C11 N1 C9 C4 . 177.84(18) no
C11 N1 C9 C8 . 0.9(3) no
C9 N1 C10 C2 . -2.8(3) no
C11 N1 C10 C2 . -175.92(19) no
C9 N1 C11 C12 . 147.5(2) no
C9 N1 C11 C13 . 76.9(2) no
C10 N1 C11 C12 . -39.4(3) no
C10 N1 C11 C13 . -110.0(2) no
C14 N2 C7 C6 . 168.5(2) no
C14 N2 C7 C8 . -9.2(3) no
C17 N2 C7 C6 . -56.3(3) no
C17 N2 C7 C8 . 126.0(2) no
C7 N2 C14 C15 . -166.8(2) no
C17 N2 C14 C15 . 56.3(3) no
C7 N2 C17 C16 . 168.18(19) no
C14 N2 C17 C16 . -55.2(3) no
C16 N3 C15 C14 . 59.7(3) no
C15 N3 C16 C17 . -58.6(3) no
O1 C1 C2 C3 . -12.9(3) no
O1 C1 C2 C10 . 169.7(2) no
O2 C1 C2 C3 . 167.3(2) no
O2 C1 C2 C10 . -10.1(3) no
C1 C2 C3 O3 . 9.7(3) no
C1 C2 C3 C4 . -169.18(18) no
C10 C2 C3 O3 . -172.9(2) no
C10 C2 C3 C4 . 8.3(3) no
C1 C2 C10 N1 . 173.62(19) no
C3 C2 C10 N1 . -4.0(3) no
O3 C3 C4 C5 . -7.5(3) no
O3 C3 C4 C9 . 174.55(19) no
C2 C3 C4 C5 . 171.5(2) no
C2 C3 C4 C9 . -6.5(3) no
C3 C4 C5 C6 . -176.6(2) no
C9 C4 C5 C6 . 1.4(4) no
C3 C4 C9 N1 . 0.1(3) no
C3 C4 C9 C8 . 177.10(19) no
C5 C4 C9 N1 . -177.9(2) no
C5 C4 C9 C8 . -0.9(3) no
C4 C5 C6 F1 . -178.3(2) no
C4 C5 C6 C7 . -0.6(4) no
F1 C6 C7 N2 . -0.9(3) no
F1 C6 C7 C8 . 176.9(2) no
C5 C6 C7 N2 . -178.5(2) no
C5 C6 C7 C8 . -0.7(4) no
N2 C7 C8 C9 . 178.99(19) no
C6 C7 C8 C9 . 1.3(3) no
C7 C8 C9 N1 . 176.45(19) no
C7 C8 C9 C4 . -0.5(3) no
N1 C11 C12 C13 . -109.8(2) no
N1 C11 C13 C12 . 108.7(2) no
N2 C14 C15 N3 . -58.1(3) no
N3 C16 C17 N2 . 55.6(3) no
